data_7036434
loop_
_publ_author_name
'Zhou, Pei'
'Wang, Chong'
'Qiu, Qi-Ming'
'Yao, Jian-Feng'
'Sheng, Chuan-Fang'
'Li, Hui'

_publ_section_title
;
 Controllable synthesis of nucleotide complex based on pH control: a
 small-molecule fluorescent probe as an auxiliary ligand to indicate the
 pre-organization of the nucleotide complex in solution.
;
_journal_issue 40
_journal_name_full 'Dalton transactions (Cambridge, England : 2003)'
_journal_page_first 17810
_journal_page_last 17818
_journal_paper_doi 10.1039/c5dt02624e
_journal_volume 44
_journal_year 2015
_chemical_absolute_configuration ad
_chemical_formula_sum 'C21 H36 Mn N5 O15 P'
_chemical_formula_weight 684.46
_chemical_name_systematic
; 
 ? 
;
_space_group_IT_number 4
_symmetry_cell_setting monoclinic
_symmetry_space_group_name_Hall 'P 2yb'
_symmetry_space_group_name_H-M 'P 1 21 1'
_atom_sites_solution_hydrogens geom
_atom_sites_solution_primary direct
_atom_sites_solution_secondary difmap
_audit_creation_method SHELXL-97
_audit_update_record
;
2015-08-29 deposited with the CCDC.
2015-09-07 downloaded from the CCDC.
;
_cell_angle_alpha 90.00
_cell_angle_beta 106.95(3)
_cell_angle_gamma 90.00
_cell_formula_units_Z 2
_cell_length_a 9.2640(19)
_cell_length_b 12.020(2)
_cell_length_c 13.833(3)
_cell_measurement_reflns_used 5593
_cell_measurement_temperature 153.15(2)
_cell_measurement_theta_max 29.1256
_cell_measurement_theta_min 2.3641
_cell_volume 1473.4(6)
_computing_cell_refinement 'Bruker XSCANS'
_computing_data_collection 'Bruker XSCANS'
_computing_data_reduction 'Bruker SHELXTL'
_computing_molecular_graphics 'Bruker SHELXTL'
_computing_publication_material 'Bruker SHELXTL'
_computing_structure_refinement 'SHELXL-97 (Sheldrick, 1997)'
_computing_structure_solution 'SHELXS-97 (Sheldrick, 1990)'
_diffrn_ambient_temperature 153.15(2)
_diffrn_measured_fraction_theta_full 0.994
_diffrn_measured_fraction_theta_max 0.994
_diffrn_measurement_device_type 'Bruker P4'
_diffrn_measurement_method dtprofit.ref
_diffrn_radiation_monochromator graphite
_diffrn_radiation_source 'fine-focus sealed tube'
_diffrn_radiation_type MoK\a
_diffrn_radiation_wavelength 0.71073
_diffrn_reflns_av_R_equivalents 0.0318
_diffrn_reflns_av_sigmaI/netI 0.0702
_diffrn_reflns_limit_h_max 12
_diffrn_reflns_limit_h_min -12
_diffrn_reflns_limit_k_max 15
_diffrn_reflns_limit_k_min -16
_diffrn_reflns_limit_l_max 18
_diffrn_reflns_limit_l_min -18
_diffrn_reflns_number 13197
_diffrn_reflns_theta_full 29.14
_diffrn_reflns_theta_max 29.14
_diffrn_reflns_theta_min 2.36
_diffrn_standards_decay_% 0
_diffrn_standards_interval_count 0
_diffrn_standards_interval_time 0
_diffrn_standards_number 0
_exptl_absorpt_coefficient_mu 0.581
_exptl_absorpt_correction_T_max 1.0000
_exptl_absorpt_correction_T_min 0.8511
_exptl_absorpt_correction_type empirical
_exptl_crystal_colour Colorless
_exptl_crystal_density_diffrn 1.543
_exptl_crystal_density_method 'not measured'
_exptl_crystal_description Prism
_exptl_crystal_F_000 714
_exptl_crystal_size_max 0.4330
_exptl_crystal_size_mid 0.1180
_exptl_crystal_size_min 0.0550
_refine_diff_density_max 0.323
_refine_diff_density_min -0.274
_refine_diff_density_rms 0.059
_refine_ls_abs_structure_details 'Flack H D (1983), Acta Cryst. A39, 876-881'
_refine_ls_abs_structure_Flack -0.001(12)
_refine_ls_extinction_method none
_refine_ls_goodness_of_fit_ref 0.954
_refine_ls_hydrogen_treatment mixed
_refine_ls_matrix_type full
_refine_ls_number_parameters 390
_refine_ls_number_reflns 7588
_refine_ls_number_restraints 1
_refine_ls_restrained_S_all 0.954
_refine_ls_R_factor_all 0.0497
_refine_ls_R_factor_gt 0.0394
_refine_ls_shift/su_max 0.000
_refine_ls_shift/su_mean 0.000
_refine_ls_structure_factor_coef Fsqd
_refine_ls_weighting_details 'calc w=1/[\s^2^(Fo^2^)+(0.0240P)^2^+0.0000P] where P=(Fo^2^+2Fc^2^)/3'
_refine_ls_weighting_scheme calc
_refine_ls_wR_factor_gt 0.0686
_refine_ls_wR_factor_ref 0.0725
_reflns_number_gt 6526
_reflns_number_total 7588
_reflns_threshold_expression >2sigma(I)
_cod_data_source_file c5dt02624e2.cif
_cod_data_source_block 1
_cod_depositor_comments
;
The following automatic conversions were performed:

'_symmetry_cell_setting' value 'Monoclinic' changed to 'monoclinic'
according to
/usr/data/users/saulius/crontab/automatic-downloads/rss-feeds/RSC/lib/dictionaries/cif_core.dic
dictionary named 'cif_core.dic' version 2.4.2 from 2011-04-26.

Automatic conversion script
Id: cif_fix_values 3271 2015-04-21 07:52:19Z andrius 

 Adding full bibliography for 7036432--7036435.cif.
;
_cod_original_cell_volume 1473.5(5)
_cod_original_sg_symbol_H-M P2(1)
_cod_database_code 7036434

loop_
_symmetry_equiv_pos_as_xyz
'x, y, z'
'-x, y+1/2, -z'

loop_
_atom_site_label
_atom_site_type_symbol
_atom_site_fract_x
_atom_site_fract_y
_atom_site_fract_z
_atom_site_U_iso_or_equiv
_atom_site_adp_type
_atom_site_occupancy
_atom_site_symmetry_multiplicity
_atom_site_calc_flag
_atom_site_refinement_flags
Mn1 Mn 0.17538(4) 0.65238(3) 0.46105(2) 0.01400(8) Uani 1 1 d .
P2 P 0.69835(7) 0.53902(5) 0.59056(4) 0.01386(12) Uani 1 1 d .
C1 C 0.4596(3) 1.0039(2) 0.74731(18) 0.0206(5) Uani 1 1 d .
C2 C 0.5514(3) 0.9214(2) 0.90533(18) 0.0180(5) Uani 1 1 d .
C3 C 0.6029(3) 0.8386(2) 0.76173(18) 0.0202(5) Uani 1 1 d .
H3 H 0.6466 0.7820 0.7341 0.024 Uiso 1 1 calc R
C4 C 0.5226(3) 0.9182(2) 0.70145(18) 0.0210(5) Uani 1 1 d .
H4 H 0.5087 0.9173 0.6321 0.025 Uiso 1 1 calc R
C5 C 0.7210(3) 0.7606(2) 0.93408(18) 0.0171(5) Uani 1 1 d .
H5 H 0.7776 0.8010 0.9948 0.021 Uiso 1 1 calc R
C6 C 0.6352(2) 0.6654(2) 0.96510(16) 0.0176(5) Uani 1 1 d .
H6 H 0.5299 0.6853 0.9577 0.021 Uiso 1 1 calc R
C7 C 0.6476(3) 0.5766(2) 0.88901(18) 0.0158(5) Uani 1 1 d .
H7 H 0.5727 0.5915 0.8239 0.019 Uiso 1 1 calc R
C8 C 0.8049(3) 0.5967(2) 0.87949(18) 0.0173(5) Uani 1 1 d .
H8 H 0.8783 0.5627 0.9378 0.021 Uiso 1 1 calc R
C9 C 0.8346(3) 0.5543(2) 0.78509(17) 0.0177(5) Uani 1 1 d .
H9A H 0.9367 0.5733 0.7859 0.021 Uiso 1 1 calc R
H9B H 0.8252 0.4739 0.7823 0.021 Uiso 1 1 calc R
C10 C 0.1833(3) 0.7715(2) 0.66862(19) 0.0231(6) Uani 1 1 d .
H10 H 0.1696 0.8348 0.6283 0.028 Uiso 1 1 calc R
C11 C 0.1926(3) 0.7836(2) 0.77014(19) 0.0227(6) Uani 1 1 d .
H11 H 0.1851 0.8538 0.7965 0.027 Uiso 1 1 calc R
C12 C 0.2129(3) 0.6910(2) 0.83168(17) 0.0190(5) Uani 1 1 d .
C13 C 0.2300(3) 0.5896(2) 0.78845(18) 0.0216(6) Uani 1 1 d .
H13 H 0.2495 0.5256 0.8279 0.026 Uiso 1 1 calc R
C14 C 0.2181(3) 0.5837(2) 0.68706(18) 0.0210(5) Uani 1 1 d .
H14 H 0.2277 0.5146 0.6594 0.025 Uiso 1 1 calc R
C15 C 0.2089(3) 0.7015(2) 0.93679(18) 0.0217(5) Uani 1 1 d .
H15 H 0.2255 0.7716 0.9666 0.026 Uiso 1 1 calc R
C16 C 0.1831(3) 0.6174(2) 0.99199(17) 0.0195(5) Uani 1 1 d .
H16 H 0.1725 0.5471 0.9627 0.023 Uiso 1 1 calc R
C17 C 0.1698(3) 0.6255(2) 1.09498(17) 0.0181(5) Uani 1 1 d .
C18 C 0.2064(3) 0.7219(2) 1.15193(19) 0.0272(6) Uani 1 1 d .
H18 H 0.2383 0.7850 1.1250 0.033 Uiso 1 1 calc R
C19 C 0.1144(3) 0.5435(2) 1.23842(18) 0.0204(5) Uani 1 1 d .
H19 H 0.0824 0.4819 1.2674 0.024 Uiso 1 1 calc R
C20 C 0.1209(3) 0.5353(2) 1.14015(18) 0.0209(5) Uani 1 1 d .
H20 H 0.0927 0.4695 1.1042 0.025 Uiso 1 1 calc R
C21 C 0.1947(3) 0.7231(2) 1.2491(2) 0.0272(6) Uani 1 1 d .
H21 H 0.2182 0.7888 1.2859 0.033 Uiso 1 1 calc R
N1 N 0.4709(2) 1.00251(17) 0.84661(15) 0.0209(5) Uani 1 1 d .
N2 N 0.6209(2) 0.84006(16) 0.86320(15) 0.0168(4) Uani 1 1 d .
N3 N 0.1932(2) 0.67308(17) 0.62634(14) 0.0186(5) Uani 1 1 d .
N4 N 0.1519(2) 0.63581(17) 0.29370(14) 0.0189(4) Uani 1 1 d .
N20 N 0.3873(3) 1.08865(19) 0.69204(16) 0.0328(6) Uani 1 1 d .
H20A H 0.3493 1.1405 0.7199 0.039 Uiso 1 1 calc R
H20B H 0.3785 1.0915 0.6285 0.039 Uiso 1 1 calc R
O2 O 0.5692(2) 0.91570(15) 0.99820(12) 0.0238(4) Uani 1 1 d .
O3 O 0.82305(19) 0.71581(15) 0.88717(13) 0.0182(4) Uani 1 1 d .
O4 O 0.72975(19) 0.60211(13) 0.69790(12) 0.0178(4) Uani 1 1 d .
O5 O 0.63231(17) 0.62965(13) 0.51424(11) 0.0164(4) Uani 1 1 d .
O6 O 0.58673(18) 0.44587(13) 0.59002(12) 0.0181(4) Uani 1 1 d .
O7 O 0.84757(18) 0.49608(14) 0.58251(12) 0.0182(4) Uani 1 1 d .
O8 O 0.37858(18) 0.74687(14) 0.48714(13) 0.0204(4) Uani 1 1 d .
H8C H 0.3901 0.8099 0.4626 0.025 Uiso 1 1 d R
H8D H 0.4593 0.7097 0.4955 0.025 Uiso 1 1 d R
O9 O 0.29818(18) 0.50055(13) 0.48812(12) 0.0211(4) Uani 1 1 d .
H9C H 0.3897 0.4870 0.5201 0.025 Uiso 1 1 d R
H9D H 0.2513 0.4390 0.4753 0.025 Uiso 1 1 d R
O10 O -0.03835(19) 0.55931(15) 0.43705(13) 0.0230(4) Uani 1 1 d .
H10C H -0.1226 0.5716 0.3933 0.028 Uiso 1 1 d R
H10D H -0.0559 0.5373 0.4909 0.028 Uiso 1 1 d R
O11 O 0.03297(18) 0.80136(13) 0.41794(12) 0.0189(4) Uani 1 1 d .
H11D H -0.0392 0.7931 0.3640 0.023 Uiso 1 1 d R
H11C H 0.0719 0.8654 0.4183 0.023 Uiso 1 1 d R
O12 O 0.71381(18) 0.63575(16) 1.06660(11) 0.0223(4) Uani 1 1 d .
H12 H 0.6586 0.5981 1.0904 0.034 Uiso 1 1 calc R
O13 O 0.6368(2) 0.46413(14) 0.91611(14) 0.0242(4) Uani 1 1 d .
H13A H 0.5781 0.4591 0.9503 0.036 Uiso 1 1 calc R
O14 O 0.8329(2) 0.80591(16) 0.54639(16) 0.0332(5) Uani 1 1 d .
H14C H 0.8890 0.8017 0.5076 0.040 Uiso 1 1 d R
H14D H 0.7731 0.7506 0.5346 0.040 Uiso 1 1 d R
O15 O 0.8029(2) 0.77797(18) 0.24217(15) 0.0459(6) Uani 1 1 d .
H15B H 0.7241 0.8127 0.2437 0.055 Uiso 1 1 d R
H15D H 0.7903 0.7487 0.1844 0.055 Uiso 1 1 d R
O16 O 0.5415(2) 0.86214(16) 0.26300(14) 0.0307(5) Uani 1 1 d .
H16C H 0.5059 0.8854 0.3094 0.037 Uiso 1 1 d R
H16D H 0.4906 0.8910 0.2074 0.037 Uiso 1 1 d R

loop_
_atom_site_aniso_label
_atom_site_aniso_U_11
_atom_site_aniso_U_22
_atom_site_aniso_U_33
_atom_site_aniso_U_23
_atom_site_aniso_U_13
_atom_site_aniso_U_12
Mn1 0.01692(16) 0.01451(16) 0.01156(15) 0.00072(15) 0.00569(12) 0.00022(16)
P2 0.0155(3) 0.0131(3) 0.0142(3) -0.0003(2) 0.0062(2) 0.0006(2)
C1 0.0247(13) 0.0211(13) 0.0153(12) -0.0007(10) 0.0045(10) -0.0014(11)
C2 0.0194(12) 0.0183(12) 0.0173(12) -0.0009(10) 0.0071(9) -0.0014(10)
C3 0.0249(13) 0.0199(13) 0.0174(13) -0.0060(10) 0.0086(10) -0.0016(11)
C4 0.0280(14) 0.0209(13) 0.0145(12) -0.0023(10) 0.0068(10) -0.0018(11)
C5 0.0176(12) 0.0213(13) 0.0133(11) -0.0025(10) 0.0057(9) -0.0003(10)
C6 0.0175(10) 0.0214(14) 0.0148(10) 0.0006(10) 0.0061(8) 0.0005(11)
C7 0.0154(11) 0.0178(12) 0.0160(11) 0.0000(10) 0.0077(9) -0.0010(10)
C8 0.0189(13) 0.0169(13) 0.0164(12) -0.0018(10) 0.0057(10) -0.0007(10)
C9 0.0162(11) 0.0208(13) 0.0165(11) -0.0006(10) 0.0053(9) 0.0024(10)
C10 0.0289(14) 0.0214(14) 0.0196(13) 0.0018(11) 0.0082(11) -0.0019(12)
C11 0.0265(14) 0.0214(14) 0.0202(13) -0.0042(11) 0.0068(11) -0.0042(11)
C12 0.0156(12) 0.0281(14) 0.0124(12) -0.0025(10) 0.0028(9) -0.0013(10)
C13 0.0221(13) 0.0297(15) 0.0136(12) 0.0041(11) 0.0061(10) 0.0022(11)
C14 0.0233(13) 0.0226(13) 0.0187(12) 0.0010(11) 0.0086(10) 0.0047(11)
C15 0.0213(13) 0.0286(14) 0.0152(12) -0.0053(11) 0.0052(10) -0.0008(11)
C16 0.0182(12) 0.0276(14) 0.0128(11) -0.0037(10) 0.0045(9) 0.0008(10)
C17 0.0155(11) 0.0256(15) 0.0136(11) 0.0011(10) 0.0051(8) 0.0015(10)
C18 0.0399(17) 0.0265(15) 0.0177(13) -0.0008(11) 0.0121(12) -0.0096(13)
C19 0.0232(12) 0.0210(13) 0.0182(12) 0.0027(11) 0.0081(10) -0.0031(11)
C20 0.0258(13) 0.0203(13) 0.0164(12) -0.0012(11) 0.0057(10) -0.0010(11)
C21 0.0440(17) 0.0207(14) 0.0191(13) -0.0012(11) 0.0128(12) -0.0079(12)
N1 0.0290(11) 0.0205(11) 0.0152(10) 0.0005(9) 0.0093(9) 0.0045(9)
N2 0.0214(11) 0.0166(11) 0.0133(10) -0.0018(8) 0.0067(8) 0.0016(9)
N3 0.0198(10) 0.0220(13) 0.0152(10) -0.0008(9) 0.0070(8) -0.0019(9)
N4 0.0251(10) 0.0192(12) 0.0135(9) -0.0005(9) 0.0075(8) -0.0022(9)
N20 0.0549(16) 0.0292(13) 0.0151(11) 0.0017(10) 0.0111(10) 0.0179(12)
O2 0.0347(11) 0.0266(10) 0.0127(9) -0.0003(8) 0.0111(8) 0.0050(8)
O3 0.0177(9) 0.0197(9) 0.0199(9) -0.0043(7) 0.0098(7) -0.0026(7)
O4 0.0220(9) 0.0189(9) 0.0120(8) -0.0029(7) 0.0041(7) 0.0031(7)
O5 0.0196(8) 0.0146(9) 0.0152(8) 0.0013(7) 0.0056(6) 0.0022(7)
O6 0.0185(9) 0.0149(8) 0.0223(9) -0.0004(7) 0.0081(7) -0.0023(7)
O7 0.0185(8) 0.0170(9) 0.0219(9) 0.0029(8) 0.0102(7) 0.0024(7)
O8 0.0164(9) 0.0160(9) 0.0303(10) 0.0035(8) 0.0090(7) 0.0008(7)
O9 0.0170(8) 0.0161(9) 0.0286(10) -0.0005(8) 0.0039(7) 0.0016(7)
O10 0.0210(9) 0.0299(11) 0.0198(9) 0.0025(8) 0.0086(7) -0.0039(8)
O11 0.0194(9) 0.0133(9) 0.0216(9) 0.0011(7) 0.0022(7) -0.0018(7)
O12 0.0266(9) 0.0272(11) 0.0127(8) 0.0004(8) 0.0048(7) -0.0032(8)
O13 0.0340(11) 0.0174(9) 0.0270(10) 0.0020(8) 0.0181(8) 0.0005(8)
O14 0.0272(11) 0.0188(10) 0.0598(15) 0.0027(10) 0.0222(10) -0.0011(8)
O15 0.0359(13) 0.0568(15) 0.0344(13) -0.0205(11) -0.0066(10) 0.0163(11)
O16 0.0310(11) 0.0385(12) 0.0234(10) 0.0022(9) 0.0091(8) 0.0072(9)

loop_
_atom_type_symbol
_atom_type_description
_atom_type_scat_dispersion_real
_atom_type_scat_dispersion_imag
_atom_type_scat_source
C C 0.0033 0.0016 'International Tables Vol C Tables 4.2.6.8 and 6.1.1.4'
H H 0.0000 0.0000 'International Tables Vol C Tables 4.2.6.8 and 6.1.1.4'
N N 0.0061 0.0033 'International Tables Vol C Tables 4.2.6.8 and 6.1.1.4'
O O 0.0106 0.0060 'International Tables Vol C Tables 4.2.6.8 and 6.1.1.4'
P P 0.1023 0.0942 'International Tables Vol C Tables 4.2.6.8 and 6.1.1.4'
Mn Mn 0.3368 0.7283 'International Tables Vol C Tables 4.2.6.8 and 6.1.1.4'

loop_
_geom_angle_atom_site_label_1
_geom_angle_atom_site_label_2
_geom_angle_atom_site_label_3
_geom_angle
_geom_angle_site_symmetry_1
_geom_angle_site_symmetry_3
O9 Mn1 O8 91.53(7) . .
O9 Mn1 O11 173.83(7) . .
O8 Mn1 O11 92.42(6) . .
O9 Mn1 O10 90.11(7) . .
O8 Mn1 O10 177.87(7) . .
O11 Mn1 O10 86.06(7) . .
O9 Mn1 N3 92.23(7) . .
O8 Mn1 N3 88.26(7) . .
O11 Mn1 N3 92.62(7) . .
O10 Mn1 N3 90.32(7) . .
O9 Mn1 N4 89.52(7) . .
O8 Mn1 N4 92.11(7) . .
O11 Mn1 N4 85.61(7) . .
O10 Mn1 N4 89.26(7) . .
N3 Mn1 N4 178.20(8) . .
O7 P2 O5 112.74(9) . .
O7 P2 O6 112.54(10) . .
O5 P2 O6 112.91(9) . .
O7 P2 O4 107.74(10) . .
O5 P2 O4 103.33(9) . .
O6 P2 O4 106.83(9) . .
N20 C1 N1 118.1(2) . .
N20 C1 C4 120.1(2) . .
N1 C1 C4 121.8(2) . .
O2 C2 N1 123.0(2) . .
O2 C2 N2 117.0(2) . .
N1 C2 N2 120.0(2) . .
C4 C3 N2 120.6(2) . .
C3 C4 C1 117.7(2) . .
O3 C5 N2 108.51(18) . .
O3 C5 C6 108.6(2) . .
N2 C5 C6 113.11(19) . .
O12 C6 C7 112.6(2) . .
O12 C6 C5 107.83(18) . .
C7 C6 C5 100.39(18) . .
O13 C7 C8 108.6(2) . .
O13 C7 C6 117.38(19) . .
C8 C7 C6 102.48(19) . .
O3 C8 C9 110.8(2) . .
O3 C8 C7 104.2(2) . .
C9 C8 C7 116.5(2) . .
O4 C9 C8 110.22(19) . .
N3 C10 C11 122.9(2) . .
C12 C11 C10 119.7(2) . .
C11 C12 C13 117.1(2) . .
C11 C12 C15 120.1(2) . .
C13 C12 C15 122.7(2) . .
C14 C13 C12 119.9(2) . .
N3 C14 C13 123.0(2) . .
C16 C15 C12 124.2(2) . .
C15 C16 C17 125.9(2) . .
C18 C17 C20 117.0(2) . .
C18 C17 C16 122.1(2) . .
C20 C17 C16 120.9(2) . .
C21 C18 C17 119.1(2) . .
N4 C19 C20 123.0(2) 1_556 .
C19 C20 C17 120.0(2) . .
N4 C21 C18 124.1(3) 1_556 .
C2 N1 C1 119.3(2) . .
C3 N2 C2 120.5(2) . .
C3 N2 C5 122.5(2) . .
C2 N2 C5 116.91(19) . .
C10 N3 C14 117.2(2) . .
C10 N3 Mn1 123.19(16) . .
C14 N3 Mn1 119.63(17) . .
C19 N4 C21 116.8(2) 1_554 1_554
C19 N4 Mn1 126.06(16) 1_554 .
C21 N4 Mn1 116.70(17) 1_554 .
C5 O3 C8 109.64(19) . .
C9 O4 P2 118.83(14) . .

loop_
_geom_bond_atom_site_label_1
_geom_bond_atom_site_label_2
_geom_bond_distance
_geom_bond_site_symmetry_2
Mn1 O9 2.1252(17) .
Mn1 O8 2.1372(17) .
Mn1 O11 2.2011(17) .
Mn1 O10 2.2133(17) .
Mn1 N3 2.2578(19) .
Mn1 N4 2.2699(19) .
P2 O7 1.5098(17) .
P2 O5 1.5163(16) .
P2 O6 1.5227(17) .
P2 O4 1.6164(16) .
C1 N20 1.332(3) .
C1 N1 1.347(3) .
C1 C4 1.421(3) .
C2 O2 1.249(3) .
C2 N1 1.346(3) .
C2 N2 1.389(3) .
C3 C4 1.342(3) .
C3 N2 1.365(3) .
C5 O3 1.401(3) .
C5 N2 1.484(3) .
C5 C6 1.525(3) .
C6 O12 1.426(3) .
C6 C7 1.527(3) .
C7 O13 1.415(3) .
C7 C8 1.520(3) .
C8 O3 1.442(3) .
C8 C9 1.500(3) .
C9 O4 1.430(3) .
C10 N3 1.335(3) .
C10 C11 1.390(3) .
C11 C12 1.380(3) .
C12 C13 1.387(3) .
C12 C15 1.471(3) .
C13 C14 1.376(3) .
C14 N3 1.341(3) .
C15 C16 1.331(3) .
C16 C17 1.469(3) .
C17 C18 1.387(4) .
C17 C20 1.392(3) .
C18 C21 1.380(3) .
C19 N4 1.335(3) 1_556
C19 C20 1.382(3) .
C21 N4 1.334(3) 1_556
N4 C19 1.335(3) 1_554
N4 C21 1.334(3) 1_554
